data_4327838
loop_
_publ_author_name
'Guang-Ning Liu'
'Guo-Cong Guo'
'Feng Chen'
'Shuai-Hua Wang'
'Jing Sun'
'Jin-Shun Huang'

_publ_contact_author_address
; 
State Key Laboratory of Structural Chemistry 
Fujian Institute of Research on the Structure of Matter, 
Chinese Academy of Sciences 
Fuzhou, Fujian 350002 
P. R. China
;
_publ_contact_author_email gcguo@fjirsm.ac.cn
_publ_contact_author_name 'Prof. Guo-Cong Guo'
_publ_section_title
;
 Structural Diversity, Optical and Magnetic Properties of a Series of
 Manganese Thioarsenates with 1,10-Phenanthroline or 2,2'-Bipyridine
 Ligands: Using Monodentate Methylamine as an Alkalinity Regulator
;
_journal_name_full 'Inorganic Chemistry'
_journal_page_first 472
_journal_page_last 482
_journal_paper_doi 10.1021/ic201932z
_journal_volume 51
_journal_year 2012
_chemical_formula_moiety (CH3NH3)2{[Mn(phen)]2(AsS4)2}
_chemical_formula_sum 'C26 H28 As2 Mn2 N6 S8'
_chemical_formula_weight 940.74
_chemical_name_common (CH3NH3)2{[Mn(phen)]2(AsS4)2}
_chemical_name_systematic (CH3NH3)2{[Mn(phen)]2(AsS4)2}
_space_group_IT_number 14
_symmetry_cell_setting monoclinic
_symmetry_space_group_name_Hall '-P 2ybc'
_symmetry_space_group_name_H-M 'P 1 21/c 1'
_atom_sites_solution_hydrogens geom
_atom_sites_solution_primary direct
_atom_sites_solution_secondary difmap
_audit_creation_method SHELXL-97
_cell_angle_alpha 90.00
_cell_angle_beta 94.682(11)
_cell_angle_gamma 90.00
_cell_formula_units_Z 2
_cell_length_a 9.7436(15)
_cell_length_b 20.901(3)
_cell_length_c 8.6028(11)
_cell_measurement_reflns_used 20
_cell_measurement_temperature 293(2)
_cell_measurement_theta_max 15
_cell_measurement_theta_min 6
_cell_volume 1746.1(4)
_computing_cell_refinement WinAFC
_computing_data_collection WinAFC
_computing_data_reduction 'CrystalStructure Version 3.10'
_computing_molecular_graphics 'Bruker SHELXTL'
_computing_publication_material 'Siemens SHELXTL^TM^ 5'
_computing_structure_refinement 'Siemens SHELXTL^TM^ 5'
_computing_structure_solution 'Siemens SHELXTL^TM^ 5'
_diffrn_ambient_temperature 293(2)
_diffrn_measured_fraction_theta_full 1.000
_diffrn_measured_fraction_theta_max 1.000
_diffrn_measurement_device_type 'Rigaku AFC7R'
_diffrn_measurement_method \w-2\q
_diffrn_radiation_monochromator graphite
_diffrn_radiation_source 'fine-focus sealed tube'
_diffrn_radiation_type MoK\a
_diffrn_radiation_wavelength 0.71073
_diffrn_reflns_av_R_equivalents 0.0325
_diffrn_reflns_av_sigmaI/netI 0.0513
_diffrn_reflns_limit_h_max 11
_diffrn_reflns_limit_h_min -3
_diffrn_reflns_limit_k_max 25
_diffrn_reflns_limit_k_min 0
_diffrn_reflns_limit_l_max 10
_diffrn_reflns_limit_l_min -10
_diffrn_reflns_number 3504
_diffrn_reflns_theta_full 25.48
_diffrn_reflns_theta_max 25.48
_diffrn_reflns_theta_min 1.95
_diffrn_standards_decay_% 0
_diffrn_standards_interval_count 200
_diffrn_standards_number 3
_exptl_absorpt_coefficient_mu 3.112
_exptl_absorpt_correction_T_max 0.9993
_exptl_absorpt_correction_T_min 0.9352
_exptl_absorpt_correction_type psi-scan
_exptl_absorpt_process_details 'Psi (Rigaku WinAFC)'
_exptl_crystal_colour orange
_exptl_crystal_density_diffrn 1.789
_exptl_crystal_description prism
_exptl_crystal_F_000 940
_exptl_crystal_size_max 0.25
_exptl_crystal_size_mid 0.20
_exptl_crystal_size_min 0.15
_refine_diff_density_max 0.679
_refine_diff_density_min -0.489
_refine_diff_density_rms 0.101
_refine_ls_extinction_method none
_refine_ls_goodness_of_fit_ref 1.004
_refine_ls_hydrogen_treatment constr
_refine_ls_matrix_type full
_refine_ls_number_parameters 202
_refine_ls_number_reflns 3255
_refine_ls_number_restraints 0
_refine_ls_restrained_S_all 1.004
_refine_ls_R_factor_all 0.0589
_refine_ls_R_factor_gt 0.0408
_refine_ls_shift/su_max 0.001
_refine_ls_shift/su_mean 0.000
_refine_ls_structure_factor_coef Fsqd
_refine_ls_weighting_details 'calc w=1/[\s^2^(Fo^2^)+(0.0330P)^2^+3.0796P] where P=(Fo^2^+2Fc^2^)/3'
_refine_ls_weighting_scheme calc
_refine_ls_wR_factor_gt 0.0850
_refine_ls_wR_factor_ref 0.0942
_reflns_number_gt 2538
_reflns_number_total 3255
_reflns_threshold_expression >2sigma(I)
_cod_data_source_file ic201932z_si_002_3.cif
_cod_data_source_block compound_2
_cod_depositor_comments
;
The following automatic conversions were performed:

'_exptl_absorpt_correction_type' value 'Psi-scan' changed to
'psi-scan' according to the built-in table from CIF Core dictionary
named 'cif_core.dic' version 2.4.1 from 2010-06-29.

Automatic conversion script
Id: cif_fix_values 1715 2011-07-08 13:25:40Z adriana 
;
_cod_original_cell_volume 1746.2(4)
_cod_original_sg_symbol_H-M 'P 21/c'
_cod_database_code 4327838

loop_
_symmetry_equiv_pos_as_xyz
'x, y, z'
'-x, y+1/2, -z+1/2'
'-x, -y, -z'
'x, -y-1/2, z-1/2'

loop_
_atom_site_label
_atom_site_type_symbol
_atom_site_fract_x
_atom_site_fract_y
_atom_site_fract_z
_atom_site_U_iso_or_equiv
_atom_site_adp_type
_atom_site_occupancy
_atom_site_symmetry_multiplicity
_atom_site_calc_flag
_atom_site_refinement_flags
As1 As 0.36765(4) 0.614532(16) 0.46896(4) 0.02521(9) Uani 1 1 d .
Mn1 Mn 0.35932(5) 0.46268(2) 0.37425(6) 0.02775(13) Uani 1 1 d .
S1 S 0.52311(9) 0.56334(4) 0.34446(10) 0.0271(2) Uani 1 1 d .
S2 S 0.19584(9) 0.55003(4) 0.46451(10) 0.0305(2) Uani 1 1 d .
S3 S 0.31605(11) 0.70359(5) 0.35641(12) 0.0404(3) Uani 1 1 d .
S4 S 0.46861(10) 0.62707(5) 0.70111(11) 0.0357(2) Uani 1 1 d .
N1 N 0.2601(3) 0.46402(13) 0.1287(3) 0.0272(7) Uani 1 1 d .
N2 N 0.1829(3) 0.39263(13) 0.3696(3) 0.0294(7) Uani 1 1 d .
N21 N 0.4964(4) 0.80528(19) 0.5630(4) 0.0694(13) Uani 1 1 d .
H2A H 0.4647 0.8081 0.6569 0.083 Uiso 1 1 calc R
H2B H 0.4566 0.7724 0.5115 0.083 Uiso 1 1 calc R
H2C H 0.4771 0.8412 0.5102 0.083 Uiso 1 1 calc R
C1 C 0.2950(4) 0.49967(18) 0.0112(4) 0.0330(9) Uani 1 1 d .
H01A H 0.3723 0.5257 0.0278 0.040 Uiso 1 1 calc R
C2 C 0.2241(4) 0.50078(19) -0.1350(4) 0.0373(10) Uani 1 1 d .
H02A H 0.2520 0.5277 -0.2126 0.045 Uiso 1 1 calc R
C3 C 0.1121(4) 0.46152(18) -0.1633(4) 0.0377(10) Uani 1 1 d .
H03A H 0.0632 0.4614 -0.2608 0.045 Uiso 1 1 calc R
C4 C 0.0717(4) 0.42164(18) -0.0443(4) 0.0327(9) Uani 1 1 d .
C5 C -0.0443(4) 0.37944(18) -0.0623(5) 0.0414(10) Uani 1 1 d .
H05A H -0.0946 0.3766 -0.1587 0.050 Uiso 1 1 calc R
C6 C -0.0822(4) 0.34344(19) 0.0584(5) 0.0422(11) Uani 1 1 d .
H06A H -0.1582 0.3166 0.0436 0.051 Uiso 1 1 calc R
C7 C -0.0065(4) 0.34625(17) 0.2084(4) 0.0333(9) Uani 1 1 d .
C8 C -0.0423(4) 0.31064(19) 0.3360(5) 0.0431(11) Uani 1 1 d .
H08A H -0.1173 0.2830 0.3260 0.052 Uiso 1 1 calc R
C9 C 0.0342(4) 0.31666(19) 0.4766(5) 0.0436(11) Uani 1 1 d .
H09A H 0.0113 0.2933 0.5628 0.052 Uiso 1 1 calc R
C10 C 0.1459(4) 0.35781(17) 0.4884(4) 0.0349(10) Uani 1 1 d .
H10A H 0.1973 0.3613 0.5840 0.042 Uiso 1 1 calc R
C11 C 0.1069(3) 0.38727(16) 0.2317(4) 0.0271(8) Uani 1 1 d .
C12 C 0.1473(3) 0.42510(16) 0.1036(4) 0.0273(8) Uani 1 1 d .
C21 C 0.6411(5) 0.7960(3) 0.5795(7) 0.086(2) Uani 1 1 d .
H1A H 0.6852 0.8346 0.6180 0.103 Uiso 1 1 calc R
H1B H 0.6730 0.7854 0.4800 0.103 Uiso 1 1 calc R
H1C H 0.6630 0.7618 0.6517 0.103 Uiso 1 1 calc R

loop_
_atom_site_aniso_label
_atom_site_aniso_U_11
_atom_site_aniso_U_22
_atom_site_aniso_U_33
_atom_site_aniso_U_23
_atom_site_aniso_U_13
_atom_site_aniso_U_12
As1 0.02738(17) 0.02021(16) 0.02698(17) 0.00108(15) -0.00426(14) 0.00189(15)
Mn1 0.0287(3) 0.0234(3) 0.0294(3) 0.0001(2) -0.0091(2) -0.0033(2)
S1 0.0280(4) 0.0247(4) 0.0279(4) -0.0014(4) -0.0021(4) -0.0001(4)
S2 0.0260(4) 0.0300(5) 0.0344(5) 0.0019(4) -0.0040(4) -0.0009(4)
S3 0.0463(6) 0.0263(5) 0.0476(6) 0.0091(4) -0.0019(5) 0.0067(4)
S4 0.0394(5) 0.0360(5) 0.0299(5) -0.0087(4) -0.0077(4) 0.0025(4)
N1 0.0279(15) 0.0257(15) 0.0264(14) 0.0003(12) -0.0079(12) -0.0029(13)
N2 0.0326(15) 0.0246(15) 0.0300(15) -0.0013(13) -0.0043(13) -0.0026(13)
N21 0.092(3) 0.063(3) 0.055(2) -0.010(2) 0.014(2) -0.017(2)
C1 0.0295(19) 0.036(2) 0.0329(19) 0.0002(16) -0.0019(16) -0.0047(16)
C2 0.043(2) 0.041(2) 0.0278(19) 0.0061(17) 0.0010(17) 0.0004(19)
C3 0.041(2) 0.042(2) 0.0282(18) -0.0027(17) -0.0060(17) 0.0088(18)
C4 0.0296(19) 0.0336(19) 0.0338(19) -0.0091(16) -0.0056(16) 0.0067(16)
C5 0.037(2) 0.040(2) 0.043(2) -0.0102(19) -0.0196(17) -0.0010(18)
C6 0.031(2) 0.034(2) 0.059(3) -0.0050(19) -0.0136(19) -0.0098(17)
C7 0.0296(19) 0.0249(18) 0.045(2) -0.0017(16) -0.0009(17) -0.0036(16)
C8 0.036(2) 0.033(2) 0.059(3) -0.0015(19) 0.0014(19) -0.0139(18)
C9 0.047(2) 0.036(2) 0.048(2) 0.0104(19) 0.002(2) -0.0096(19)
C10 0.041(2) 0.033(2) 0.0311(19) 0.0022(16) -0.0002(17) -0.0024(17)
C11 0.0256(17) 0.0224(17) 0.0324(18) -0.0033(15) -0.0039(15) 0.0002(15)
C12 0.0291(18) 0.0208(17) 0.0301(18) -0.0067(14) -0.0087(15) 0.0010(15)
C21 0.062(3) 0.106(5) 0.087(4) -0.013(4) -0.003(3) -0.007(3)

loop_
_atom_type_symbol
_atom_type_description
_atom_type_scat_dispersion_real
_atom_type_scat_dispersion_imag
_atom_type_scat_source
C C 0.0033 0.0016 'International Tables Vol C Tables 4.2.6.8 and 6.1.1.4'
H H 0.0000 0.0000 'International Tables Vol C Tables 4.2.6.8 and 6.1.1.4'
N N 0.0061 0.0033 'International Tables Vol C Tables 4.2.6.8 and 6.1.1.4'
S S 0.1246 0.1234 'International Tables Vol C Tables 4.2.6.8 and 6.1.1.4'
Mn Mn 0.3368 0.7283 'International Tables Vol C Tables 4.2.6.8 and 6.1.1.4'
As As 0.0499 2.0058 'International Tables Vol C Tables 4.2.6.8 and 6.1.1.4'

loop_
_geom_angle_atom_site_label_1
_geom_angle_atom_site_label_2
_geom_angle_atom_site_label_3
_geom_angle
_geom_angle_site_symmetry_1
_geom_angle_site_symmetry_3
S3 As1 S2 112.59(4) . .
S3 As1 S4 112.57(4) . .
S2 As1 S4 112.74(4) . .
S3 As1 S1 110.38(4) . .
S2 As1 S1 104.62(4) . .
S4 As1 S1 103.19(4) . .
N1 Mn1 N2 73.92(10) . .
N1 Mn1 S2 92.58(8) . .
N2 Mn1 S2 88.64(8) . .
N1 Mn1 S4 90.64(8) . 3_666
N2 Mn1 S4 91.89(8) . 3_666
S2 Mn1 S4 176.75(4) . 3_666
N1 Mn1 S1 168.84(8) . 3_666
N2 Mn1 S1 98.93(8) . 3_666
S2 Mn1 S1 95.85(3) . 3_666
S4 Mn1 S1 80.91(3) 3_666 3_666
N1 Mn1 S1 96.58(8) . .
N2 Mn1 S1 166.37(8) . .
S2 Mn1 S1 81.94(3) . .
S4 Mn1 S1 98.07(4) 3_666 .
S1 Mn1 S1 91.85(3) 3_666 .
As1 S1 Mn1 85.34(3) . 3_666
As1 S1 Mn1 84.02(3) . .
Mn1 S1 Mn1 88.15(3) 3_666 .
As1 S2 Mn1 87.14(4) . .
As1 S4 Mn1 86.40(3) . 3_666
C1 N1 C12 117.8(3) . .
C1 N1 Mn1 127.4(2) . .
C12 N1 Mn1 114.7(2) . .
C10 N2 C11 117.8(3) . .
C10 N2 Mn1 126.6(2) . .
C11 N2 Mn1 115.6(2) . .
C21 N21 H2A 109.5 . .
C21 N21 H2B 109.5 . .
H2A N21 H2B 109.5 . .
C21 N21 H2C 109.5 . .
H2A N21 H2C 109.5 . .
H2B N21 H2C 109.5 . .
N1 C1 C2 124.3(3) . .
N1 C1 H01A 117.9 . .
C2 C1 H01A 117.9 . .
C3 C2 C1 118.8(3) . .
C3 C2 H02A 120.6 . .
C1 C2 H02A 120.6 . .
C2 C3 C4 119.5(3) . .
C2 C3 H03A 120.2 . .
C4 C3 H03A 120.2 . .
C3 C4 C12 118.0(3) . .
C3 C4 C5 123.6(3) . .
C12 C4 C5 118.4(3) . .
C6 C5 C4 121.3(3) . .
C6 C5 H05A 119.3 . .
C4 C5 H05A 119.3 . .
C5 C6 C7 120.9(3) . .
C5 C6 H06A 119.5 . .
C7 C6 H06A 119.5 . .
C8 C7 C11 117.4(3) . .
C8 C7 C6 122.9(3) . .
C11 C7 C6 119.7(3) . .
C9 C8 C7 119.5(4) . .
C9 C8 H08A 120.3 . .
C7 C8 H08A 120.3 . .
C8 C9 C10 119.2(4) . .
C8 C9 H09A 120.4 . .
C10 C9 H09A 120.4 . .
N2 C10 C9 123.0(3) . .
N2 C10 H10A 118.5 . .
C9 C10 H10A 118.5 . .
N2 C11 C7 123.1(3) . .
N2 C11 C12 117.6(3) . .
C7 C11 C12 119.3(3) . .
N1 C12 C4 121.5(3) . .
N1 C12 C11 118.2(3) . .
C4 C12 C11 120.3(3) . .
N21 C21 H1A 109.5 . .
N21 C21 H1B 109.5 . .
H1A C21 H1B 109.5 . .
N21 C21 H1C 109.5 . .
H1A C21 H1C 109.5 . .
H1B C21 H1C 109.5 . .

loop_
_geom_bond_atom_site_label_1
_geom_bond_atom_site_label_2
_geom_bond_distance
_geom_bond_site_symmetry_2
As1 S3 2.1391(10) .
As1 S2 2.1473(10) .
As1 S4 2.1689(10) .
As1 S1 2.2026(10) .
Mn1 N1 2.250(3) .
Mn1 N2 2.256(3) .
Mn1 S2 2.5838(11) .
Mn1 S4 2.6319(11) 3_666
Mn1 S1 2.6479(10) 3_666
Mn1 S1 2.6657(10) .
S1 Mn1 2.6479(10) 3_666
S4 Mn1 2.6319(11) 3_666
N1 C1 1.323(4) .
N1 C12 1.371(4) .
N2 C10 1.329(4) .
N2 C11 1.351(4) .
N21 C21 1.419(6) .
N21 H2A 0.8900 .
N21 H2B 0.8900 .
N21 H2C 0.8900 .
C1 C2 1.385(5) .
C1 H01A 0.9300 .
C2 C3 1.372(5) .
C2 H02A 0.9300 .
C3 C4 1.401(5) .
C3 H03A 0.9300 .
C4 C12 1.419(5) .
C4 C5 1.432(5) .
C5 C6 1.358(6) .
C5 H05A 0.9300 .
C6 C7 1.434(5) .
C6 H06A 0.9300 .
C7 C8 1.393(5) .
C7 C11 1.400(5) .
C8 C9 1.374(6) .
C8 H08A 0.9300 .
C9 C10 1.384(5) .
C9 H09A 0.9300 .
C10 H10A 0.9300 .
C11 C12 1.437(5) .
C21 H1A 0.9600 .
C21 H1B 0.9600 .
C21 H1C 0.9600 .
